data_7127249
loop_
_publ_author_name
'Murugavel, M.'
'Adinarayana, B.'
'Das, Mainak'
'Peruncheralathan, S.'
'Palepu, Narasinga Rao'
'Srinivasan, A.'

_publ_section_title
;
 PtCl<sub>2</sub> mediated peripheral transformation of
 carbatriphyrin(3.1.1) into a <i>meso</i>-fused \b-\b' dimer and its
 monomer analogue.
;
_journal_issue 84
_journal_name_full 'Chemical communications (Cambridge, England)'
_journal_page_first 12809
_journal_page_last 12812
_journal_paper_doi 10.1039/d0cc05309k
_journal_volume 56
_journal_year 2020
_chemical_formula_moiety 'C94 H64 F10 N4'
_chemical_formula_sum 'C94 H64 F10 N4'
_chemical_formula_weight 1439.49
_chemical_name_systematic 'carbatriphyrin fused dimer'
_space_group_crystal_system monoclinic
_space_group_IT_number 15
_space_group_name_Hall '-C 2yc'
_space_group_name_H-M_alt 'C 1 2/c 1'
_atom_sites_solution_hydrogens geom
_atom_sites_solution_primary dual
_audit_creation_date 2018-08-08
_audit_creation_method
;
Olex2 1.2
(compiled 2017.03.28 svn.r3405 for OlexSys, GUI svn.r5337)
;
_audit_update_record
;
2019-09-19 deposited with the CCDC.	2020-09-14 downloaded from the CCDC.
;
_cell_angle_alpha 90
_cell_angle_beta 90.863(2)
_cell_angle_gamma 90
_cell_formula_units_Z 4
_cell_length_a 24.2592(6)
_cell_length_b 14.9349(6)
_cell_length_c 21.0144(5)
_cell_measurement_reflns_used 14750
_cell_measurement_temperature 100
_cell_measurement_theta_max 76.1040
_cell_measurement_theta_min 3.4620
_cell_volume 7612.8(4)
_computing_cell_refinement 'CrysAlisPro 1.171.39.29d (Rigaku OD, 2017)'
_computing_data_collection 'CrysAlisPro 1.171.39.29d (Rigaku OD, 2017)'
_computing_data_reduction 'CrysAlisPro 1.171.39.29d (Rigaku OD, 2017)'
_computing_molecular_graphics 'Olex2 (Dolomanov et al., 2009)'
_computing_publication_material 'Olex2 (Dolomanov et al., 2009)'
_computing_structure_refinement 'ShelXL (Sheldrick, 2015)'
_computing_structure_solution 'ShelXT (Sheldrick, 2015)'
_diffrn_ambient_temperature 100
_diffrn_detector 'CCD plate'
_diffrn_detector_type 'Pilatus 200K'
_diffrn_measured_fraction_theta_full 0.997
_diffrn_measured_fraction_theta_max 0.996
_diffrn_measurement_details
;
List of Runs (angles in degrees, time in seconds):

  # Type    Start    End  Width  t~exp~   \w     \q     \k     \f   Frames
#--------------------------------------------------------------------------
  1  \w    -94.00  -8.00   0.50    2.44    --  -38.50 134.00  55.00  172
  2  \w    -95.00  -8.00   0.50    2.44    --  -38.50 135.00-125.00  174
  3  \w     30.00 105.00   0.50    2.44    --   49.06-134.00 -12.00  150
  4  \w     29.00 106.00   0.50    2.44    --   49.06-135.00 168.00  154
  5  \w     43.00 126.00   0.50    8.80    --  106.38-135.00 168.00  166
  6  \w     89.00 170.00   0.50    8.80    --  106.38 134.00  55.00  162
  7  \w     89.00 169.00   0.50    8.80    --  106.38 135.00-125.00  160
  8  \w     64.00 124.00   0.50    8.80    --  106.38-134.00 -12.00  120
  9  \w    -41.00  27.00   0.50    2.44    --  -38.50  37.00 150.00  136
 10  \w    -60.00 -27.00   0.50    2.44    --  -38.50 -57.00   0.00   66
 11  \w   -101.00 -67.00   0.50    2.44    --  -38.50 -57.00   0.00   68
 12  \w     79.00 110.00   0.50    2.44    --   49.06  57.00-120.00   62
 13  \w     38.00  69.00   0.50    2.44    --   49.06  57.00-120.00   62
 14  \w     93.00 119.00   0.50    8.80    --  106.38  77.00 120.00   52
 15  \w     44.00 120.00   0.50    8.80    --  106.38 -61.00 120.00  152
 16  \w    113.00 169.00   0.50    8.80    --  106.38  45.00-120.00  112
 17  \w    138.00 164.00   0.50    8.80    --  106.38  45.00-150.00   52
 18  \w    107.00 134.00   0.50    8.80    --  106.38  45.00-150.00   54
 19  \w     94.00 171.00   0.50    8.80    --  106.38 125.00  90.00  154
 20  \w     87.00 121.00   0.50    8.80    --  106.38-125.00-150.00   68
 21  \w     44.00 111.00   0.50    8.80    --  106.38 -45.00 120.00  134
 22  \w    135.00 166.00   0.50    8.80    --  106.38  77.00 120.00   62
 23  \w    103.00 164.00   0.50    8.80    --  106.38  61.00 -30.00  122
;
_diffrn_measurement_device 'four-circle diffractometer'
_diffrn_measurement_device_type 'SuperNova, Dual, Cu at home/near, Pilatus 200K'
_diffrn_measurement_method '\w scans'
_diffrn_orient_matrix_type 'CrysAlisPro convention (1999,Acta A55,543-557)'
_diffrn_orient_matrix_UB_11 0.0228600000
_diffrn_orient_matrix_UB_12 -0.0961800000
_diffrn_orient_matrix_UB_13 0.0041373000
_diffrn_orient_matrix_UB_21 -0.0584911000
_diffrn_orient_matrix_UB_22 -0.0373094000
_diffrn_orient_matrix_UB_23 -0.0112409000
_diffrn_orient_matrix_UB_31 0.0093884000
_diffrn_orient_matrix_UB_32 0.0003623000
_diffrn_orient_matrix_UB_33 -0.0723506000
_diffrn_radiation_monochromator mirror
_diffrn_radiation_probe x-ray
_diffrn_radiation_type CuK\a
_diffrn_radiation_wavelength 1.54184
_diffrn_reflns_av_R_equivalents 0.0885
_diffrn_reflns_av_unetI/netI 0.0567
_diffrn_reflns_Laue_measured_fraction_full 0.997
_diffrn_reflns_Laue_measured_fraction_max 0.996
_diffrn_reflns_limit_h_max 29
_diffrn_reflns_limit_h_min -29
_diffrn_reflns_limit_k_max 17
_diffrn_reflns_limit_k_min -17
_diffrn_reflns_limit_l_max 17
_diffrn_reflns_limit_l_min -25
_diffrn_reflns_number 27832
_diffrn_reflns_point_group_measured_fraction_full 0.997
_diffrn_reflns_point_group_measured_fraction_max 0.996
_diffrn_reflns_theta_full 67.684
_diffrn_reflns_theta_max 68.251
_diffrn_reflns_theta_min 3.475
_diffrn_source 'micro-focus sealed X-ray tube'
_diffrn_source_type 'SuperNova (Cu) X-ray Source'
_exptl_absorpt_coefficient_mu 0.744
_exptl_absorpt_correction_T_max 1.00000
_exptl_absorpt_correction_T_min 0.43739
_exptl_absorpt_correction_type multi-scan
_exptl_absorpt_process_details
;
CrysAlisPro 1.171.39.29d (Rigaku Oxford Diffraction, 2017)
Empirical absorption correction using spherical harmonics,
 implemented in SCALE3 ABSPACK scaling algorithm.
;
_exptl_crystal_colour 'metallic pinkish pink'
_exptl_crystal_colour_lustre metallic
_exptl_crystal_colour_modifier pinkish
_exptl_crystal_colour_primary pink
_exptl_crystal_density_diffrn 1.256
_exptl_crystal_description hexagonal
_exptl_crystal_F_000 2984
_exptl_crystal_recrystallization_method 'Vapour deposition'
_exptl_crystal_size_max 0.384
_exptl_crystal_size_mid 0.263
_exptl_crystal_size_min 0.21
_refine_diff_density_max 0.660
_refine_diff_density_min -0.443
_refine_diff_density_rms 0.098
_refine_ls_extinction_method none
_refine_ls_goodness_of_fit_ref 1.055
_refine_ls_hydrogen_treatment constr
_refine_ls_matrix_type full
_refine_ls_number_parameters 492
_refine_ls_number_reflns 6937
_refine_ls_number_restraints 0
_refine_ls_restrained_S_all 1.055
_refine_ls_R_factor_all 0.0998
_refine_ls_R_factor_gt 0.0900
_refine_ls_shift/su_max 0.000
_refine_ls_shift/su_mean 0.000
_refine_ls_structure_factor_coef Fsqd
_refine_ls_weighting_details 'w=1/[\s^2^(Fo^2^)+(0.1370P)^2^+26.5970P] where P=(Fo^2^+2Fc^2^)/3'
_refine_ls_weighting_scheme calc
_refine_ls_wR_factor_gt 0.2422
_refine_ls_wR_factor_ref 0.2506
_reflns_Friedel_coverage 0.000
_reflns_number_gt 5860
_reflns_number_total 6937
_reflns_threshold_expression 'I > 2\s(I)'
_cod_data_source_file d0cc05309k2.cif
_cod_data_source_block as_mm_ptr
_cod_depositor_comments 'Adding full bibliography for 7127249--7127250.cif.'
_cod_database_code 7127249
_shelx_shelxl_version_number 2016/6
_chemical_oxdiff_formula 'C94 H72 F10 N4'
_shelx_space_group_comment
;
The symmetry employed for this shelxl refinement is uniquely defined
by the following loop, which should always be used as a source of
symmetry information in preference to the above space-group names.
They are only intended as comments.
;
_diffrn_oxdiff_ac3_digest_frames
;
010f140e788d4f978f55bd6616495398b20002916b4
;
_reflns_odcompleteness_completeness 99.68
_reflns_odcompleteness_iscentric 1
_reflns_odcompleteness_theta 66.97
_olex2_refinement_description
;
1. Fixed Uiso
 At 1.2 times of:
  All C(H) groups, All N(H) groups
 At 1.5 times of:
  All C(H,H,H) groups
2.a Aromatic/amide H refined with riding coordinates:
 N2(H2), N1(H1), C5(H5), C6(H6), C20(H20), C19(H19), C15(H15), C16(H16),
 C29(H29), C17(H17), C1'(H1'), C21(H21), C1"(H1"), C31(H31), C2'(H2'), C23(H23),
  C2"(H2")
2.b Idealised Me refined as rotating group:
 C34(H34A,H34B,H34C), C33(H33A,H33B,H33C), C35(H35A,H35B,H35C), C26(H26A,H26B,
 H26C), C25(H25A,H25B,H25C)
;
_olex2_submission_original_sample_id 2,3-biph-FD
_olex2_submission_special_instructions 'No special instructions were received'
_oxdiff_exptl_absorpt_empirical_details
;
Empirical correction (ABSPACK) includes:
- Absorption correction using spherical harmonics
- Frame scaling
;
_oxdiff_exptl_absorpt_empirical_full_max 3.489
_oxdiff_exptl_absorpt_empirical_full_min 0.192

loop_
_space_group_symop_operation_xyz
'x, y, z'
'-x, y, -z+1/2'
'x+1/2, y+1/2, z'
'-x+1/2, y+1/2, -z+1/2'
'-x, -y, -z'
'x, -y, z-1/2'
'-x+1/2, -y+1/2, -z'
'x+1/2, -y+1/2, z-1/2'

loop_
_atom_site_label
_atom_site_type_symbol
_atom_site_fract_x
_atom_site_fract_y
_atom_site_fract_z
_atom_site_U_iso_or_equiv
_atom_site_adp_type
_atom_site_occupancy
_atom_site_site_symmetry_order
_atom_site_calc_flag
_atom_site_refinement_flags_posn
_atom_site_refinement_flags_adp
_atom_site_refinement_flags_occupancy
_atom_site_disorder_assembly
_atom_site_disorder_group
F1 F 0.50289(7) 0.57256(13) 0.67697(9) 0.0307(4) Uani 1 1 d . . . . .
F5 F 0.42977(8) 0.28632(14) 0.62513(10) 0.0389(5) Uani 1 1 d . . . . .
F2 F 0.55905(8) 0.57130(15) 0.56964(9) 0.0382(5) Uani 1 1 d . . . . .
F3 F 0.55842(9) 0.42320(17) 0.49325(10) 0.0450(6) Uani 1 1 d . . . . .
F4 F 0.49334(10) 0.28211(16) 0.52229(10) 0.0473(6) Uani 1 1 d . . . . .
N2 N 0.38780(11) 0.3278(2) 0.78962(13) 0.0297(6) Uani 1 1 d . . . . .
H2 H 0.358837 0.360864 0.791068 0.036 Uiso 1 1 calc R . . . .
N1 N 0.37443(10) 0.51308(19) 0.79118(13) 0.0273(6) Uani 1 1 d . . . . .
H1 H 0.374693 0.474787 0.821753 0.033 Uiso 1 1 calc R . . . .
C7 C 0.40042(12) 0.5002(2) 0.73324(15) 0.0273(7) Uani 1 1 d . . . . .
C37 C 0.49814(12) 0.5004(2) 0.63989(15) 0.0273(7) Uani 1 1 d . . . . .
C36 C 0.46377(12) 0.4296(2) 0.65670(15) 0.0276(7) Uani 1 1 d . . . . .
C8 C 0.43223(12) 0.4270(2) 0.71615(16) 0.0273(7) Uani 1 1 d . . . . .
C9 C 0.43350(12) 0.3457(2) 0.75337(15) 0.0277(7) Uani 1 1 d . . . . .
C11 C 0.44785(13) 0.2147(2) 0.80735(16) 0.0297(7) Uani 1 1 d . . . . .
C4 C 0.34793(13) 0.5959(2) 0.79336(16) 0.0295(7) Uani 1 1 d . . . . .
C12 C 0.39515(13) 0.2500(2) 0.82287(16) 0.0284(7) Uani 1 1 d . . . . .
C5 C 0.35581(13) 0.6335(2) 0.73051(16) 0.0300(7) Uani 1 1 d . . . . .
H5 H 0.341394 0.687774 0.716257 0.036 Uiso 1 1 calc R . . . .
C38 C 0.52931(13) 0.4993(3) 0.58479(16) 0.0318(8) Uani 1 1 d . . . . .
C6 C 0.38709(13) 0.5781(2) 0.69611(16) 0.0290(7) Uani 1 1 d . . . . .
H6 H 0.398374 0.588566 0.654661 0.035 Uiso 1 1 calc R . . . .
C10 C 0.47204(13) 0.2783(2) 0.76261(16) 0.0283(7) Uani 1 1 d . . . . .
C41 C 0.46307(13) 0.3568(2) 0.61430(16) 0.0322(7) Uani 1 1 d . . . . .
C40 C 0.49490(15) 0.3532(3) 0.56098(16) 0.0349(8) Uani 1 1 d . . . . .
C3 C 0.32336(13) 0.6393(2) 0.84306(17) 0.0321(7) Uani 1 1 d . . . . .
C24A C 0.37658(14) 0.1389(2) 0.90140(16) 0.0332(8) Uani 1 1 d . . . . .
C39 C 0.52847(14) 0.4250(3) 0.54583(16) 0.0347(8) Uani 1 1 d . . . . .
C14 C 0.31425(13) 0.2829(2) 0.87785(16) 0.0313(7) Uani 1 1 d . . . . .
C2 C 0.32070(13) 0.6106(3) 0.91151(16) 0.0337(8) Uani 1 1 d . . . . .
C20 C 0.46385(14) 0.1381(2) 0.83942(17) 0.0341(8) Uani 1 1 d . . . . .
H20 H 0.497800 0.112144 0.830930 0.041 Uiso 1 1 calc R . . . .
C20A C 0.42925(14) 0.0989(2) 0.88486(18) 0.0349(8) Uani 1 1 d . . . . .
C18 C 0.29770(13) 0.4419(3) 0.90055(16) 0.0323(8) Uani 1 1 d . . . . .
C19 C 0.32811(13) 0.3637(3) 0.90796(16) 0.0325(8) Uani 1 1 d . . . . .
H19 H 0.359266 0.364973 0.934269 0.039 Uiso 1 1 calc R . . . .
C1 C 0.31415(13) 0.5234(3) 0.93616(17) 0.0346(8) Uani 1 1 d . . . . .
C13 C 0.36041(13) 0.2175(2) 0.86864(16) 0.0312(7) Uani 1 1 d . . . . .
C27 C 0.30769(14) 0.7349(3) 0.83114(17) 0.0331(8) Uani 1 1 d . . . . .
C24 C 0.34484(15) 0.0969(3) 0.94982(19) 0.0399(9) Uani 1 1 d . . . . .
C15 C 0.26521(14) 0.2806(3) 0.84245(17) 0.0341(8) Uani 1 1 d . . . . .
H15 H 0.254073 0.227740 0.822724 0.041 Uiso 1 1 calc R . . . .
C28 C 0.25154(14) 0.7600(3) 0.82791(17) 0.0359(8) Uani 1 1 d . . . . .
C16 C 0.23302(13) 0.3569(3) 0.83659(17) 0.0347(8) Uani 1 1 d . . . . .
H16 H 0.199607 0.353588 0.814429 0.042 Uiso 1 1 calc R . . . .
C29 C 0.23828(14) 0.8483(3) 0.82119(18) 0.0375(8) Uani 1 1 d . . . . .
H29 H 0.201248 0.864168 0.818319 0.045 Uiso 1 1 calc R . . . .
C17 C 0.24914(14) 0.4374(3) 0.86268(17) 0.0342(8) Uani 1 1 d . . . . .
H17 H 0.228177 0.488677 0.855434 0.041 Uiso 1 1 calc R . . . .
C1' C 0.32249(15) 0.5097(3) 1.00209(18) 0.0405(9) Uani 1 1 d . . . . .
H1' H 0.320754 0.451722 1.018120 0.049 Uiso 1 1 calc R . . . .
C21 C 0.44577(15) 0.0198(3) 0.91740(19) 0.0395(8) Uani 1 1 d . . . . .
H21 H 0.479448 -0.005832 0.907265 0.047 Uiso 1 1 calc R . . . .
C30 C 0.27827(16) 0.9165(3) 0.81842(19) 0.0403(9) Uani 1 1 d . . . . .
C1" C 0.33312(17) 0.5794(3) 1.04342(19) 0.0464(10) Uani 1 1 d . . . . .
H1" H 0.339264 0.568298 1.086498 0.056 Uiso 1 1 calc R . . . .
C31 C 0.33333(15) 0.8899(3) 0.82165(19) 0.0405(9) Uani 1 1 d . . . . .
H31 H 0.360665 0.933424 0.819785 0.049 Uiso 1 1 calc R . . . .
C22 C 0.41508(17) -0.0200(3) 0.9623(2) 0.0438(9) Uani 1 1 d . . . . .
C2' C 0.32838(15) 0.6807(3) 0.95565(19) 0.0401(9) Uani 1 1 d . . . . .
H2' H 0.329329 0.739281 0.940741 0.048 Uiso 1 1 calc R . . . .
C23 C 0.36368(16) 0.0206(3) 0.97827(18) 0.0428(9) Uani 1 1 d . . . . .
H23 H 0.342293 -0.006150 1.009315 0.051 Uiso 1 1 calc R . . . .
C2" C 0.33457(16) 0.6657(3) 1.02025(18) 0.0443(9) Uani 1 1 d . . . . .
H2" H 0.339681 0.713625 1.047968 0.053 Uiso 1 1 calc R . . . .
C34 C 0.26180(17) 1.0116(3) 0.8121(2) 0.0436(9) Uani 1 1 d . . . . .
H34A H 0.243894 1.020693 0.771540 0.065 Uiso 1 1 calc GR . . . .
H34B H 0.293950 1.048939 0.815116 0.065 Uiso 1 1 calc GR . . . .
H34C H 0.236895 1.026843 0.845450 0.065 Uiso 1 1 calc GR . . . .
C32 C 0.34873(14) 0.8012(3) 0.82753(18) 0.0378(8) Uani 1 1 d . . . . .
C33 C 0.20692(14) 0.6901(3) 0.83197(19) 0.0401(9) Uani 1 1 d . . . . .
H33A H 0.212325 0.645667 0.799682 0.060 Uiso 1 1 calc GR . . . .
H33B H 0.171580 0.717958 0.825687 0.060 Uiso 1 1 calc GR . . . .
H33C H 0.208433 0.662300 0.873135 0.060 Uiso 1 1 calc GR . . . .
C35 C 0.40936(15) 0.7785(3) 0.8323(2) 0.0455(10) Uani 1 1 d . . . . .
H35A H 0.415252 0.735045 0.865312 0.068 Uiso 1 1 calc GR . . . .
H35B H 0.430019 0.831735 0.842064 0.068 Uiso 1 1 calc GR . . . .
H35C H 0.421332 0.754448 0.792440 0.068 Uiso 1 1 calc GR . . . .
C26 C 0.29028(17) 0.1359(3) 0.9699(2) 0.0493(10) Uani 1 1 d . . . . .
H26A H 0.295602 0.196608 0.983578 0.074 Uiso 1 1 calc GR . . . .
H26B H 0.275829 0.101166 1.004287 0.074 Uiso 1 1 calc GR . . . .
H26C H 0.264768 0.134553 0.934530 0.074 Uiso 1 1 calc GR . . . .
C25 C 0.4315(2) -0.1047(3) 0.9961(2) 0.0560(11) Uani 1 1 d . . . . .
H25A H 0.469324 -0.118138 0.987457 0.084 Uiso 1 1 calc GR . . . .
H25B H 0.408529 -0.153061 0.981427 0.084 Uiso 1 1 calc GR . . . .
H25C H 0.427041 -0.097055 1.041114 0.084 Uiso 1 1 calc GR . . . .

loop_
_atom_site_aniso_label
_atom_site_aniso_U_11
_atom_site_aniso_U_22
_atom_site_aniso_U_33
_atom_site_aniso_U_23
_atom_site_aniso_U_13
_atom_site_aniso_U_12
F1 0.0257(9) 0.0352(11) 0.0315(10) -0.0010(8) 0.0061(7) -0.0016(8)
F5 0.0355(11) 0.0411(12) 0.0402(11) -0.0021(9) 0.0033(8) -0.0077(9)
F2 0.0285(10) 0.0518(13) 0.0345(11) 0.0086(10) 0.0076(8) -0.0078(9)
F3 0.0348(11) 0.0711(16) 0.0296(10) -0.0015(10) 0.0127(8) 0.0026(10)
F4 0.0509(13) 0.0523(14) 0.0390(12) -0.0155(11) 0.0086(10) -0.0008(11)
N2 0.0204(12) 0.0342(16) 0.0347(15) 0.0031(12) 0.0078(10) 0.0024(11)
N1 0.0212(12) 0.0333(15) 0.0278(14) 0.0021(12) 0.0070(10) 0.0010(10)
C7 0.0160(13) 0.0384(19) 0.0277(16) 0.0004(14) 0.0073(11) -0.0031(12)
C37 0.0204(14) 0.0334(18) 0.0283(16) 0.0001(14) 0.0039(12) 0.0021(12)
C36 0.0203(14) 0.0358(18) 0.0267(16) 0.0015(14) 0.0035(12) 0.0021(12)
C8 0.0188(14) 0.0323(18) 0.0309(17) -0.0013(14) 0.0062(11) -0.0033(12)
C9 0.0224(15) 0.0325(18) 0.0283(16) -0.0029(14) 0.0077(12) -0.0014(12)
C11 0.0210(15) 0.0336(18) 0.0348(17) -0.0005(15) 0.0068(12) -0.0006(13)
C4 0.0205(14) 0.0353(18) 0.0329(17) -0.0009(15) 0.0048(12) -0.0018(13)
C12 0.0234(15) 0.0310(18) 0.0309(17) -0.0010(14) 0.0046(12) -0.0042(13)
C5 0.0216(14) 0.0335(18) 0.0352(18) 0.0034(15) 0.0058(12) -0.0006(13)
C38 0.0221(15) 0.045(2) 0.0291(17) 0.0040(15) 0.0045(12) -0.0015(14)
C6 0.0220(15) 0.0354(18) 0.0299(16) 0.0018(14) 0.0066(12) -0.0029(13)
C10 0.0229(16) 0.0304(18) 0.0316(17) -0.0016(14) 0.0043(12) -0.0018(13)
C41 0.0279(16) 0.0349(19) 0.0337(18) -0.0010(15) 0.0025(13) -0.0022(14)
C40 0.0342(17) 0.043(2) 0.0278(17) -0.0059(16) 0.0039(13) 0.0044(15)
C3 0.0197(14) 0.041(2) 0.0357(18) -0.0058(16) 0.0047(12) -0.0007(13)
C24A 0.0286(16) 0.039(2) 0.0317(17) 0.0032(15) 0.0033(13) -0.0061(14)
C39 0.0266(16) 0.051(2) 0.0263(17) -0.0010(16) 0.0086(13) 0.0037(15)
C14 0.0236(15) 0.039(2) 0.0319(17) 0.0078(15) 0.0097(13) 0.0002(13)
C2 0.0221(15) 0.046(2) 0.0330(18) -0.0047(16) 0.0086(13) 0.0048(14)
C20 0.0239(15) 0.0343(19) 0.044(2) 0.0002(16) 0.0024(14) 0.0020(13)
C20A 0.0294(17) 0.0331(19) 0.042(2) 0.0019(16) -0.0009(14) -0.0040(14)
C18 0.0262(16) 0.042(2) 0.0287(17) 0.0016(15) 0.0134(13) -0.0019(14)
C19 0.0223(15) 0.046(2) 0.0297(17) 0.0039(15) 0.0108(12) -0.0004(14)
C1 0.0236(15) 0.049(2) 0.0318(17) -0.0034(16) 0.0111(13) 0.0007(14)
C13 0.0243(15) 0.038(2) 0.0312(17) 0.0007(15) 0.0066(12) -0.0044(13)
C27 0.0263(16) 0.039(2) 0.0343(18) -0.0066(15) 0.0047(13) 0.0042(14)
C24 0.0333(18) 0.044(2) 0.042(2) 0.0032(18) 0.0034(15) -0.0076(16)
C15 0.0251(16) 0.040(2) 0.0372(18) 0.0009(16) 0.0069(13) -0.0071(14)
C28 0.0267(16) 0.048(2) 0.0331(18) -0.0064(16) 0.0077(13) 0.0050(15)
C16 0.0214(15) 0.045(2) 0.0375(18) 0.0050(16) 0.0070(13) -0.0017(14)
C29 0.0273(16) 0.045(2) 0.0403(19) -0.0077(17) 0.0031(14) 0.0081(15)
C17 0.0245(15) 0.042(2) 0.0360(18) 0.0049(16) 0.0087(13) 0.0033(14)
C1' 0.0343(18) 0.052(2) 0.0355(19) 0.0000(18) 0.0122(14) 0.0020(16)
C21 0.0298(17) 0.037(2) 0.051(2) 0.0006(18) -0.0002(15) -0.0024(15)
C30 0.0373(19) 0.041(2) 0.042(2) -0.0056(17) 0.0014(15) 0.0093(16)
C1" 0.039(2) 0.070(3) 0.0299(19) -0.004(2) 0.0088(15) 0.0030(19)
C31 0.0326(18) 0.041(2) 0.048(2) -0.0060(18) 0.0021(15) -0.0007(16)
C22 0.048(2) 0.038(2) 0.045(2) 0.0084(18) -0.0071(17) -0.0095(17)
C2' 0.0338(18) 0.045(2) 0.042(2) -0.0078(18) 0.0066(15) 0.0058(16)
C23 0.042(2) 0.050(2) 0.037(2) 0.0097(18) 0.0037(15) -0.0122(17)
C2" 0.043(2) 0.056(3) 0.0342(19) -0.0113(19) 0.0033(15) 0.0050(18)
C34 0.043(2) 0.042(2) 0.046(2) -0.0054(18) -0.0011(16) 0.0085(17)
C32 0.0292(17) 0.040(2) 0.044(2) -0.0048(17) 0.0021(14) 0.0025(15)
C33 0.0259(16) 0.048(2) 0.047(2) -0.0073(18) 0.0070(14) 0.0052(15)
C35 0.0281(18) 0.044(2) 0.065(3) -0.008(2) 0.0031(17) -0.0009(16)
C26 0.039(2) 0.062(3) 0.047(2) 0.020(2) 0.0182(17) -0.0038(19)
C25 0.062(3) 0.045(2) 0.061(3) 0.013(2) -0.007(2) -0.005(2)

loop_
_atom_type_symbol
_atom_type_description
_atom_type_scat_dispersion_real
_atom_type_scat_dispersion_imag
_atom_type_scat_source
C C 0.0181 0.0091 'International Tables Vol C Tables 4.2.6.8 and 6.1.1.4'
H H 0.0000 0.0000 'International Tables Vol C Tables 4.2.6.8 and 6.1.1.4'
F F 0.0727 0.0534 'International Tables Vol C Tables 4.2.6.8 and 6.1.1.4'
N N 0.0311 0.0180 'International Tables Vol C Tables 4.2.6.8 and 6.1.1.4'

loop_
_geom_angle_atom_site_label_1
_geom_angle_atom_site_label_2
_geom_angle_atom_site_label_3
_geom_angle
_geom_angle_site_symmetry_1
_geom_angle_site_symmetry_3
_geom_angle_publ_flag
C9 N2 H2 124.8 . . ?
C12 N2 H2 124.8 . . ?
C12 N2 C9 110.3(3) . . ?
C7 N1 H1 124.3 . . ?
C7 N1 C4 111.4(3) . . ?
C4 N1 H1 124.3 . . ?
N1 C7 C6 105.2(3) . . ?
C8 C7 N1 126.5(3) . . ?
C8 C7 C6 128.3(3) . . ?
F1 C37 C36 120.7(3) . . ?
F1 C37 C38 116.9(3) . . ?
C38 C37 C36 122.4(3) . . ?
C37 C36 C8 123.6(3) . . ?
C37 C36 C41 115.3(3) . . ?
C41 C36 C8 121.0(3) . . ?
C7 C8 C36 119.7(3) . . ?
C7 C8 C9 122.0(3) . . ?
C9 C8 C36 118.3(3) . . ?
N2 C9 C8 116.8(3) . . ?
N2 C9 C10 109.1(3) . . ?
C10 C9 C8 134.1(3) . . ?
C12 C11 C10 106.1(3) . . ?
C20 C11 C12 116.2(3) . . ?
C20 C11 C10 137.5(3) . . ?
N1 C4 C5 104.3(3) . . ?
C3 C4 N1 130.5(3) . . ?
C3 C4 C5 125.0(3) . . ?
N2 C12 C11 107.9(3) . . ?
N2 C12 C13 125.5(3) . . ?
C13 C12 C11 126.2(3) . . ?
C4 C5 H5 125.2 . . ?
C6 C5 C4 109.6(3) . . ?
C6 C5 H5 125.2 . . ?
F2 C38 C37 119.4(3) . . ?
F2 C38 C39 120.6(3) . . ?
C39 C38 C37 119.9(3) . . ?
C7 C6 H6 125.3 . . ?
C5 C6 C7 109.4(3) . . ?
C5 C6 H6 125.3 . . ?
C9 C10 C11 106.6(3) . . ?
C9 C10 C10 125.2(2) . 2_656 ?
C10 C10 C11 127.9(3) 2_656 . ?
F5 C41 C36 119.9(3) . . ?
F5 C41 C40 117.0(3) . . ?
C40 C41 C36 123.1(3) . . ?
F4 C40 C41 121.1(3) . . ?
F4 C40 C39 119.0(3) . . ?
C41 C40 C39 119.8(3) . . ?
C4 C3 C2 128.2(3) . . ?
C4 C3 C27 115.8(3) . . ?
C27 C3 C2 114.7(3) . . ?
C13 C24A C20A 117.6(3) . . ?
C13 C24A C24 124.2(3) . . ?
C24 C24A C20A 118.2(3) . . ?
F3 C39 C38 120.3(3) . . ?
F3 C39 C40 120.3(3) . . ?
C38 C39 C40 119.3(3) . . ?
C19 C14 C13 116.4(3) . . ?
C15 C14 C19 117.4(3) . . ?
C15 C14 C13 123.2(3) . . ?
C1 C2 C3 128.4(3) . . ?
C2' C2 C3 114.3(3) . . ?
C2' C2 C1 117.3(3) . . ?
C11 C20 H20 119.7 . . ?
C11 C20 C20A 120.6(3) . . ?
C20A C20 H20 119.7 . . ?
C20 C20A C24A 121.6(3) . . ?
C20 C20A C21 120.4(3) . . ?
C21 C20A C24A 117.9(3) . . ?
C19 C18 C1 119.8(3) . . ?
C19 C18 C17 117.4(3) . . ?
C17 C18 C1 122.6(3) . . ?
C14 C19 H19 118.3 . . ?
C18 C19 C14 123.4(3) . . ?
C18 C19 H19 118.3 . . ?
C2 C1 C18 127.2(3) . . ?
C2 C1 C1' 118.6(3) . . ?
C1' C1 C18 114.2(3) . . ?
C12 C13 C24A 117.7(3) . . ?
C12 C13 C14 109.1(3) . . ?
C24A C13 C14 132.8(3) . . ?
C28 C27 C3 120.2(3) . . ?
C32 C27 C3 120.1(3) . . ?
C32 C27 C28 119.5(3) . . ?
C24A C24 C26 120.8(4) . . ?
C23 C24 C24A 119.9(4) . . ?
C23 C24 C26 119.3(3) . . ?
C14 C15 H15 119.9 . . ?
C16 C15 C14 120.1(3) . . ?
C16 C15 H15 119.9 . . ?
C27 C28 C33 120.4(3) . . ?
C29 C28 C27 119.2(3) . . ?
C29 C28 C33 120.5(3) . . ?
C15 C16 H16 119.1 . . ?
C17 C16 C15 121.8(3) . . ?
C17 C16 H16 119.1 . . ?
C28 C29 H29 118.6 . . ?
C28 C29 C30 122.8(3) . . ?
C30 C29 H29 118.6 . . ?
C18 C17 H17 120.2 . . ?
C16 C17 C18 119.7(3) . . ?
C16 C17 H17 120.2 . . ?
C1 C1' H1' 118.9 . . ?
C1" C1' C1 122.1(4) . . ?
C1" C1' H1' 118.9 . . ?
C20A C21 H21 118.4 . . ?
C22 C21 C20A 123.3(4) . . ?
C22 C21 H21 118.4 . . ?
C29 C30 C34 120.8(3) . . ?
C31 C30 C29 116.9(4) . . ?
C31 C30 C34 122.3(4) . . ?
C1' C1" H1" 120.4 . . ?
C1' C1" C2" 119.3(4) . . ?
C2" C1" H1" 120.4 . . ?
C30 C31 H31 118.8 . . ?
C32 C31 C30 122.4(4) . . ?
C32 C31 H31 118.8 . . ?
C21 C22 C23 118.0(4) . . ?
C21 C22 C25 123.9(4) . . ?
C23 C22 C25 118.1(4) . . ?
C2 C2' H2' 118.7 . . ?
C2" C2' C2 122.5(4) . . ?
C2" C2' H2' 118.7 . . ?
C24 C23 C22 122.6(4) . . ?
C24 C23 H23 118.7 . . ?
C22 C23 H23 118.7 . . ?
C1" C2" C2' 119.7(4) . . ?
C1" C2" H2" 120.2 . . ?
C2' C2" H2" 120.2 . . ?
C30 C34 H34A 109.5 . . ?
C30 C34 H34B 109.5 . . ?
C30 C34 H34C 109.5 . . ?
H34A C34 H34B 109.5 . . ?
H34A C34 H34C 109.5 . . ?
H34B C34 H34C 109.5 . . ?
C27 C32 C35 121.8(3) . . ?
C31 C32 C27 119.3(3) . . ?
C31 C32 C35 118.8(3) . . ?
C28 C33 H33A 109.5 . . ?
C28 C33 H33B 109.5 . . ?
C28 C33 H33C 109.5 . . ?
H33A C33 H33B 109.5 . . ?
H33A C33 H33C 109.5 . . ?
H33B C33 H33C 109.5 . . ?
C32 C35 H35A 109.5 . . ?
C32 C35 H35B 109.5 . . ?
C32 C35 H35C 109.5 . . ?
H35A C35 H35B 109.5 . . ?
H35A C35 H35C 109.5 . . ?
H35B C35 H35C 109.5 . . ?
C24 C26 H26A 109.5 . . ?
C24 C26 H26B 109.5 . . ?
C24 C26 H26C 109.5 . . ?
H26A C26 H26B 109.5 . . ?
H26A C26 H26C 109.5 . . ?
H26B C26 H26C 109.5 . . ?
C22 C25 H25A 109.5 . . ?
C22 C25 H25B 109.5 . . ?
C22 C25 H25C 109.5 . . ?
H25A C25 H25B 109.5 . . ?
H25A C25 H25C 109.5 . . ?
H25B C25 H25C 109.5 . . ?

loop_
_geom_bond_atom_site_label_1
_geom_bond_atom_site_label_2
_geom_bond_distance
_geom_bond_site_symmetry_2
_geom_bond_publ_flag
F1 C37 1.334(4) . ?
F5 C41 1.348(4) . ?
F2 C38 1.336(4) . ?
F3 C39 1.332(4) . ?
F4 C40 1.337(4) . ?
N2 H2 0.8600 . ?
N2 C9 1.381(4) . ?
N2 C12 1.366(4) . ?
N1 H1 0.8600 . ?
N1 C7 1.393(4) . ?
N1 C4 1.395(4) . ?
C7 C8 1.389(5) . ?
C7 C6 1.435(5) . ?
C37 C36 1.396(5) . ?
C37 C38 1.393(5) . ?
C36 C8 1.475(4) . ?
C36 C41 1.406(5) . ?
C8 C9 1.444(5) . ?
C9 C10 1.386(5) . ?
C11 C12 1.425(4) . ?
C11 C10 1.465(5) . ?
C11 C20 1.381(5) . ?
C4 C5 1.451(5) . ?
C4 C3 1.373(5) . ?
C12 C13 1.377(5) . ?
C5 H5 0.9300 . ?
C5 C6 1.342(5) . ?
C38 C39 1.380(5) . ?
C6 H6 0.9300 . ?
C10 C10 1.464(6) 2_656 ?
C41 C40 1.371(5) . ?
C40 C39 1.387(5) . ?
C3 C2 1.503(5) . ?
C3 C27 1.496(5) . ?
C24A C20A 1.457(5) . ?
C24A C13 1.414(5) . ?
C24A C24 1.431(5) . ?
C14 C19 1.400(5) . ?
C14 C13 1.501(5) . ?
C14 C15 1.394(5) . ?
C2 C1 1.412(6) . ?
C2 C2' 1.409(5) . ?
C20 H20 0.9300 . ?
C20 C20A 1.409(5) . ?
C20A C21 1.419(5) . ?
C18 C19 1.389(5) . ?
C18 C1 1.480(5) . ?
C18 C17 1.413(5) . ?
C19 H19 0.9300 . ?
C1 C1' 1.412(5) . ?
C27 C28 1.414(5) . ?
C27 C32 1.407(5) . ?
C24 C23 1.362(6) . ?
C24 C26 1.512(6) . ?
C15 H15 0.9300 . ?
C15 C16 1.386(5) . ?
C28 C29 1.364(6) . ?
C28 C33 1.507(5) . ?
C16 H16 0.9300 . ?
C16 C17 1.376(5) . ?
C29 H29 0.9300 . ?
C29 C30 1.408(6) . ?
C17 H17 0.9300 . ?
C1' H1' 0.9300 . ?
C1' C1" 1.377(6) . ?
C21 H21 0.9300 . ?
C21 C22 1.348(6) . ?
C30 C31 1.394(5) . ?
C30 C34 1.481(5) . ?
C1" H1" 0.9300 . ?
C1" C2" 1.379(6) . ?
C31 H31 0.9300 . ?
C31 C32 1.381(6) . ?
C22 C23 1.431(6) . ?
C22 C25 1.502(6) . ?
C2' H2' 0.9300 . ?
C2' C2" 1.382(6) . ?
C23 H23 0.9300 . ?
C2" H2" 0.9300 . ?
C34 H34A 0.9600 . ?
C34 H34B 0.9600 . ?
C34 H34C 0.9600 . ?
C32 C35 1.511(5) . ?
C33 H33A 0.9600 . ?
C33 H33B 0.9600 . ?
C33 H33C 0.9600 . ?
C35 H35A 0.9600 . ?
C35 H35B 0.9600 . ?
C35 H35C 0.9600 . ?
C26 H26A 0.9600 . ?
C26 H26B 0.9600 . ?
C26 H26C 0.9600 . ?
C25 H25A 0.9600 . ?
C25 H25B 0.9600 . ?
C25 H25C 0.9600 . ?

loop_
_smtbx_masks_void_nr
_smtbx_masks_void_average_x
_smtbx_masks_void_average_y
_smtbx_masks_void_average_z
_smtbx_masks_void_volume
_smtbx_masks_void_count_electrons
_smtbx_masks_void_content
1 0.000 0.377 0.750 336.2 86.5 ?
2 0.000 0.623 0.250 336.2 86.5 ?
3 0.211 0.360 0.495 10.2 0.0 ?
4 0.211 0.640 -0.005 10.2 0.0 ?
5 0.289 0.140 0.505 10.2 0.0 ?
6 0.289 0.860 0.005 10.2 0.0 ?
7 0.500 0.123 0.250 336.2 86.0 ?
8 0.500 0.877 0.750 336.2 85.9 ?
9 0.711 0.140 -0.005 10.2 0.0 ?
10 0.711 0.860 0.495 10.2 0.0 ?
11 0.789 0.360 0.005 10.2 0.0 ?
12 0.789 0.640 0.505 10.2 0.0 ?
